data_4507495
loop_
_publ_author_name
'Seo, Ji-Youn'
'Jazbinsek, Mojca'
'Choi, Eun-Young'
'Lee, Seung-Heon'
'Yun, Hoseop'
'Kim, Jong-Taek'
'Lee, Yoon Sup'
'Kwon, O-Pil'

_publ_section_title
;
 Unusual Twisting and Bending of Phenyltriene with Methylthiolated
 Biphenyl Sulfane Group in the Crystalline State
;
_journal_issue 3
_journal_name_full 'Crystal Growth &amp; Design'
_journal_page_first 1014
_journal_paper_doi 10.1021/cg301625d
_journal_volume 13
_journal_year 2013
_chemical_formula_sum 'C26 H24 N2 S2'
_chemical_formula_weight 428.59
_space_group_IT_number 14
_symmetry_cell_setting monoclinic
_symmetry_space_group_name_Hall '-P 2yn'
_symmetry_space_group_name_H-M 'P 1 21/n 1'
_atom_sites_solution_hydrogens geom
_atom_sites_solution_primary direct
_atom_sites_solution_secondary difmap
_audit_conform_dict_location ftp://ftp.iucr.org/pub/cif_core.dic
_audit_conform_dict_name cif_core.dic
_audit_conform_dict_version 2.3
_audit_creation_date 2009-11-24T14:35:46-00:00
_audit_creation_method 'WinGX routine CIF_UPDATE'
_audit_update_record
;
2010-12-01 # Formatted by publCIF
;
_cell_angle_alpha 90
_cell_angle_beta 97.1237(12)
_cell_angle_gamma 90
_cell_formula_units_Z 4
_cell_length_a 5.6649(2)
_cell_length_b 44.2183(15)
_cell_length_c 9.2378(4)
_cell_measurement_temperature 290(1)
_cell_volume 2296.13(15)
_computing_structure_refinement 'SHELXL-97 (Sheldrick, 1997)'
_diffrn_ambient_temperature 290(1)
_diffrn_measured_fraction_theta_full 0.998
_diffrn_measured_fraction_theta_max 0.998
_diffrn_measurement_device_type 'Rigaku R-axis Rapid'
_diffrn_radiation_monochromator graphite
_diffrn_radiation_source 'sealed X-ray tube'
_diffrn_radiation_type MoK\a
_diffrn_radiation_wavelength 0.71073
_diffrn_reflns_av_R_equivalents 0.0302
_diffrn_reflns_av_unetI/netI 0.0263
_diffrn_reflns_limit_h_max 6
_diffrn_reflns_limit_h_min -7
_diffrn_reflns_limit_k_max 57
_diffrn_reflns_limit_k_min -57
_diffrn_reflns_limit_l_max 11
_diffrn_reflns_limit_l_min -11
_diffrn_reflns_number 22587
_diffrn_reflns_theta_full 27.48
_diffrn_reflns_theta_max 27.48
_diffrn_reflns_theta_min 3.2
_exptl_absorpt_coefficient_mu 0.247
_exptl_absorpt_correction_T_max 1.000
_exptl_absorpt_correction_T_min 0.767
_exptl_absorpt_correction_type multi-scan
_exptl_crystal_density_diffrn 1.24
_exptl_crystal_density_method 'not measured'
_exptl_crystal_F_000 904
_exptl_crystal_size_max 0.70
_exptl_crystal_size_mid 0.12
_exptl_crystal_size_min 0.10
_refine_diff_density_max 0.189
_refine_diff_density_min -0.28
_refine_diff_density_rms 0.046
_refine_ls_extinction_method none
_refine_ls_goodness_of_fit_ref 1.128
_refine_ls_hydrogen_treatment constr
_refine_ls_matrix_type full
_refine_ls_number_parameters 271
_refine_ls_number_reflns 5259
_refine_ls_number_restraints 0
_refine_ls_restrained_S_all 1.128
_refine_ls_R_factor_all 0.0781
_refine_ls_R_factor_gt 0.0434
_refine_ls_shift/su_max 0.005
_refine_ls_shift/su_mean 0.001
_refine_ls_structure_factor_coef Fsqd
_refine_ls_weighting_details 'calc w=1/[\s^2^(Fo^2^)+(0.0655P)^2^+0.2499P] where P=(Fo^2^+2Fc^2^)/3'
_refine_ls_weighting_scheme calc
_refine_ls_wR_factor_gt 0.1209
_refine_ls_wR_factor_ref 0.146
_reflns_number_gt 3189
_reflns_number_total 5259
_reflns_threshold_expression >2sigma(I)
_cod_data_source_file cg301625d_si_004.cif
_cod_data_source_block l
_cod_original_cell_volume 2296.14(15)
_cod_database_code 4507495

loop_
_symmetry_equiv_pos_as_xyz
'x, y, z'
'-x+1/2, y+1/2, -z+1/2'
'-x, -y, -z'
'x-1/2, -y-1/2, z-1/2'

loop_
_atom_site_label
_atom_site_type_symbol
_atom_site_fract_x
_atom_site_fract_y
_atom_site_fract_z
_atom_site_U_iso_or_equiv
_atom_site_adp_type
_atom_site_occupancy
_atom_site_symmetry_multiplicity
_atom_site_calc_flag
_atom_site_refinement_flags
S1 S 0.68309(12) 0.134517(13) 0.15383(8) 0.0790(2) Uani 1 1 d .
S2 S 1.32750(10) 0.250565(12) 0.11855(8) 0.0704(2) Uani 1 1 d .
C1 C 0.5689(3) 0.40476(4) 0.2996(2) 0.0445(4) Uani 1 1 d .
C2 C 0.2977(3) 0.44718(4) 0.1947(2) 0.0504(4) Uani 1 1 d .
C3 C 0.1969(3) 0.44671(4) 0.3401(2) 0.0503(4) Uani 1 1 d .
H3A H 0.1412 0.4668 0.3604 0.06 Uiso 1 1 calc R
H3B H 0.0609 0.4332 0.3323 0.06 Uiso 1 1 calc R
C4 C 0.3503(4) 0.44517(4) 0.6053(2) 0.0538(5) Uani 1 1 d .
C5 C 0.5566(3) 0.41592(4) 0.4348(2) 0.0486(4) Uani 1 1 d .
H5 H 0.6704 0.41 0.5108 0.058 Uiso 1 1 calc R
C6 C 0.3730(3) 0.43674(4) 0.4651(2) 0.0468(4) Uani 1 1 d .
C7 C 0.7333(3) 0.38019(4) 0.2818(2) 0.0483(4) Uani 1 1 d .
H7 H 0.854 0.3767 0.3579 0.058 Uiso 1 1 calc R
C8 C 1.1427(3) 0.28263(4) 0.1321(2) 0.0550(5) Uani 1 1 d .
C9 C 0.4046(3) 0.41588(4) 0.1712(2) 0.0528(5) Uani 1 1 d .
H9A H 0.2762 0.4014 0.1497 0.063 Uiso 1 1 calc R
H9B H 0.4911 0.4168 0.087 0.063 Uiso 1 1 calc R
C10 C 0.8536(4) 0.16788(4) 0.1534(2) 0.0563(5) Uani 1 1 d .
C11 C 0.8079(4) 0.19446(4) 0.2261(2) 0.0606(5) Uani 1 1 d .
H11 H 0.6828 0.1951 0.2824 0.073 Uiso 1 1 calc R
C12 C 0.7986(4) 0.31266(4) 0.0546(2) 0.0591(5) Uani 1 1 d .
H12 H 0.6557 0.3151 -0.0057 0.071 Uiso 1 1 calc R
C13 C 0.9458(4) 0.21975(4) 0.2157(2) 0.0606(5) Uani 1 1 d .
H13 H 0.9143 0.2372 0.2662 0.073 Uiso 1 1 calc R
C14 C 1.1318(3) 0.21962(4) 0.1304(2) 0.0543(5) Uani 1 1 d .
C15 C 0.5062(4) 0.43427(5) 0.7281(3) 0.0639(5) Uani 1 1 d .
C16 C 0.1537(4) 0.46350(5) 0.6373(2) 0.0632(6) Uani 1 1 d .
C17 C 1.0916(4) 0.33112(5) 0.2407(2) 0.0612(5) Uani 1 1 d .
H17 H 1.1491 0.3461 0.3065 0.073 Uiso 1 1 calc R
C18 C 0.0960(4) 0.45337(6) 0.0721(3) 0.0769(7) Uani 1 1 d .
H18A H -0.0232 0.4379 0.0722 0.115 Uiso 1 1 calc R
H18B H 0.158 0.4533 -0.02 0.115 Uiso 1 1 calc R
H18C H 0.0266 0.4727 0.0873 0.115 Uiso 1 1 calc R
C19 C 0.8752(3) 0.33532(4) 0.1541(2) 0.0502(4) Uani 1 1 d .
C20 C 1.2220(4) 0.30505(5) 0.2302(3) 0.0641(6) Uani 1 1 d .
H20 H 1.3653 0.3025 0.2901 0.077 Uiso 1 1 calc R
C21 C 0.9297(4) 0.28665(4) 0.0432(2) 0.0607(5) Uani 1 1 d .
H21 H 0.875 0.2718 -0.0242 0.073 Uiso 1 1 calc R
C22 C 1.1767(4) 0.19348(5) 0.0575(3) 0.0651(6) Uani 1 1 d .
H22 H 1.2992 0.193 -0.0008 0.078 Uiso 1 1 calc R
C23 C 1.0409(4) 0.16790(5) 0.0706(3) 0.0700(6) Uani 1 1 d .
H23 H 1.0764 0.1503 0.0227 0.084 Uiso 1 1 calc R
C24 C 0.7254(3) 0.36228(4) 0.1659(2) 0.0520(5) Uani 1 1 d .
H24 H 0.6164 0.3671 0.0855 0.062 Uiso 1 1 calc R
C25 C 0.4854(4) 0.47193(5) 0.1958(3) 0.0714(6) Uani 1 1 d .
H25A H 0.5479 0.4721 0.1039 0.107 Uiso 1 1 calc R
H25B H 0.6119 0.4681 0.2728 0.107 Uiso 1 1 calc R
H25C H 0.4145 0.4912 0.2114 0.107 Uiso 1 1 calc R
C26 C 0.5550(7) 0.13635(8) 0.3193(4) 0.1140(11) Uani 1 1 d .
H26A H 0.4588 0.1187 0.3281 0.171 Uiso 1 1 calc R
H26B H 0.458 0.1541 0.3194 0.171 Uiso 1 1 calc R
H26C H 0.6791 0.1372 0.4001 0.171 Uiso 1 1 calc R
N1 N -0.0048(5) 0.47734(5) 0.6626(3) 0.0927(7) Uani 1 1 d .
N2 N 0.6278(4) 0.42501(6) 0.8255(2) 0.0886(6) Uani 1 1 d .

loop_
_atom_site_aniso_label
_atom_site_aniso_U_11
_atom_site_aniso_U_22
_atom_site_aniso_U_33
_atom_site_aniso_U_23
_atom_site_aniso_U_13
_atom_site_aniso_U_12
S1 0.0846(4) 0.0600(3) 0.0906(5) -0.0107(3) 0.0035(3) -0.0014(3)
S2 0.0556(3) 0.0571(3) 0.1002(5) -0.0044(3) 0.0169(3) 0.0125(2)
C1 0.0458(9) 0.0422(9) 0.0461(11) 0.0017(7) 0.0081(8) -0.0008(8)
C2 0.0478(10) 0.0550(10) 0.0488(11) 0.0064(8) 0.0085(8) 0.0097(8)
C3 0.0470(10) 0.0516(10) 0.0531(12) 0.0011(8) 0.0096(8) 0.0045(8)
C4 0.0656(12) 0.0463(9) 0.0507(12) -0.0033(8) 0.0121(9) 0.0002(9)
C5 0.0491(10) 0.0482(9) 0.0481(11) 0.0009(8) 0.0049(8) 0.0048(8)
C6 0.0524(10) 0.0410(8) 0.0481(11) -0.0008(7) 0.0099(8) -0.0021(8)
C7 0.0483(10) 0.0479(9) 0.0493(11) 0.0023(8) 0.0083(8) 0.0036(8)
C8 0.0520(10) 0.0502(10) 0.0640(13) -0.0027(9) 0.0121(9) 0.0071(9)
C9 0.0557(11) 0.0572(11) 0.0454(11) -0.0002(8) 0.0056(9) 0.0073(9)
C10 0.0575(11) 0.0503(10) 0.0578(13) -0.0048(9) -0.0056(9) 0.0110(9)
C11 0.0617(12) 0.0585(12) 0.0623(14) -0.0042(9) 0.0098(10) 0.0119(10)
C12 0.0553(11) 0.0578(11) 0.0614(13) -0.0086(9) -0.0035(10) 0.0080(9)
C13 0.0658(12) 0.0514(11) 0.0651(14) -0.0122(9) 0.0103(10) 0.0127(10)
C14 0.0531(10) 0.0521(10) 0.0559(12) -0.0037(9) -0.0006(9) 0.0147(9)
C15 0.0756(14) 0.0676(13) 0.0491(13) -0.0100(10) 0.0105(11) -0.0009(11)
C16 0.0829(15) 0.0546(11) 0.0557(13) -0.0017(9) 0.0228(11) 0.0057(11)
C17 0.0566(11) 0.0609(12) 0.0638(14) -0.0164(10) -0.0018(10) 0.0063(10)
C18 0.0730(14) 0.1004(17) 0.0558(14) 0.0074(12) 0.0026(11) 0.0329(13)
C19 0.0505(10) 0.0484(10) 0.0522(12) -0.0022(8) 0.0083(9) 0.0052(8)
C20 0.0532(11) 0.0684(13) 0.0681(15) -0.0109(11) -0.0024(10) 0.0116(10)
C21 0.0614(12) 0.0532(11) 0.0657(14) -0.0135(9) 0.0006(10) 0.0054(10)
C22 0.0617(12) 0.0672(13) 0.0671(15) -0.0115(10) 0.0108(11) 0.0162(11)
C23 0.0725(14) 0.0616(12) 0.0750(16) -0.0193(11) 0.0056(12) 0.0159(12)
C24 0.0518(10) 0.0511(10) 0.0529(12) -0.0021(8) 0.0056(9) 0.0049(8)
C25 0.0675(14) 0.0580(12) 0.0931(18) 0.0203(12) 0.0268(12) 0.0042(11)
C26 0.144(3) 0.113(2) 0.085(2) 0.0064(17) 0.011(2) -0.043(2)
N1 0.1132(18) 0.0840(14) 0.0891(16) 0.0048(12) 0.0454(14) 0.0308(14)
N2 0.0961(15) 0.1151(17) 0.0517(13) -0.0032(12) -0.0031(12) 0.0043(13)

loop_
_atom_type_symbol
_atom_type_description
_atom_type_scat_dispersion_real
_atom_type_scat_dispersion_imag
_atom_type_scat_source
C C 0.0033 0.0016 'International Tables Vol C Tables 4.2.6.8 and 6.1.1.4'
H H 0 0 'International Tables Vol C Tables 4.2.6.8 and 6.1.1.4'
S S 0.1246 0.1234 'International Tables Vol C Tables 4.2.6.8 and 6.1.1.4'
N N 0.0061 0.0033 'International Tables Vol C Tables 4.2.6.8 and 6.1.1.4'

loop_
_geom_angle_atom_site_label_1
_geom_angle_atom_site_label_2
_geom_angle_atom_site_label_3
_geom_angle
C10 S1 C26 104.27(13)
C14 S2 C8 103.48(9)
C5 C1 C7 118.94(16)
C5 C1 C9 120.89(16)
C7 C1 C9 120.03(16)
C3 C2 C25 109.96(17)
C3 C2 C18 109.12(16)
C25 C2 C18 109.42(18)
C3 C2 C9 108.05(15)
C25 C2 C9 111.13(15)
C18 C2 C9 109.12(17)
C6 C3 C2 113.40(15)
C6 C4 C15 122.45(18)
C6 C4 C16 120.92(19)
C15 C4 C16 116.41(18)
C1 C5 C6 122.20(17)
C4 C6 C5 120.80(18)
C4 C6 C3 121.18(17)
C5 C6 C3 117.83(16)
C24 C7 C1 125.35(18)
C20 C8 C21 119.10(18)
C20 C8 S2 118.21(16)
C21 C8 S2 122.60(15)
C1 C9 C2 113.64(16)
C23 C10 C11 117.8(2)
C23 C10 S1 117.38(16)
C11 C10 S1 124.75(17)
C13 C11 C10 120.7(2)
C21 C12 C19 121.58(19)
C11 C13 C14 120.88(18)
C22 C14 C13 118.61(19)
C22 C14 S2 117.56(16)
C13 C14 S2 123.71(15)
N2 C15 C4 178.5(3)
N1 C16 C4 178.3(2)
C20 C17 C19 120.87(19)
C17 C19 C12 117.65(17)
C17 C19 C24 122.64(17)
C12 C19 C24 119.71(18)
C17 C20 C8 120.84(19)
C12 C21 C8 119.95(19)
C14 C22 C23 120.4(2)
C22 C23 C10 121.53(19)
C7 C24 C19 125.40(19)

loop_
_geom_bond_atom_site_label_1
_geom_bond_atom_site_label_2
_geom_bond_distance
S1 C10 1.764(2)
S1 C26 1.774(3)
S2 C14 1.773(2)
S2 C8 1.7759(19)
C1 C5 1.353(3)
C1 C7 1.453(2)
C1 C9 1.497(3)
C2 C3 1.524(3)
C2 C25 1.525(3)
C2 C18 1.530(3)
C2 C9 1.537(3)
C3 C6 1.495(3)
C4 C6 1.370(3)
C4 C15 1.432(3)
C4 C16 1.437(3)
C5 C6 1.442(2)
C7 C24 1.328(3)
C8 C20 1.381(3)
C8 C21 1.384(3)
C10 C23 1.383(3)
C10 C11 1.394(3)
C11 C13 1.374(3)
C12 C21 1.380(3)
C12 C19 1.392(3)
C13 C14 1.391(3)
C14 C22 1.377(3)
C15 N2 1.139(3)
C16 N1 1.135(3)
C17 C20 1.379(3)
C17 C19 1.391(3)
C19 C24 1.475(3)
C22 C23 1.381(3)

loop_
_cod_related_entry_id
_cod_related_entry_database
_cod_related_entry_code
1 ChemSpider 30652521
